data_7006129
loop_
_publ_author_name
'Yuste, Consuelo'
'Bentama, Abdeslem'
'Stiriba, Salah-Eddine'
'Armentano, Donatella'
'De Munno, Giovanni'
'Lloret, Francesc'
'Julve, Miguel'

_publ_section_title
;
 Ligand effects on the structures and magnetic properties of
 tricyanomethanide-containing copper(II) complexes.
;
_journal_issue 44
_journal_name_full 'Dalton transactions (Cambridge, England : 2003)'
_journal_page_first 5190
_journal_page_last 5200
_journal_paper_doi 10.1039/b709233d
_journal_year 2007
_chemical_formula_sum 'C22 H10 Cu N10'
_chemical_formula_weight 477.94
_chemical_name_systematic
;
?
;
_space_group_IT_number 2
_symmetry_cell_setting triclinic
_symmetry_space_group_name_Hall '-P 1'
_symmetry_space_group_name_H-M 'P -1'
_atom_sites_solution_hydrogens geom
_atom_sites_solution_primary direct
_atom_sites_solution_secondary difmap
_audit_creation_method SHELXL-97
_cell_angle_alpha 92.895(4)
_cell_angle_beta 111.856(4)
_cell_angle_gamma 101.973(4)
_cell_formula_units_Z 2
_cell_length_a 9.9667(11)
_cell_length_b 10.1084(11)
_cell_length_c 11.2802(12)
_cell_measurement_reflns_used 3937
_cell_measurement_temperature 293(2)
_cell_measurement_theta_max 25.81
_cell_measurement_theta_min 2.27
_cell_volume 1021.6(2)
_computing_cell_refinement 'Bruker-Nonius SAINT'
_computing_data_collection 'Bruker-Nonius SAINT'
_computing_data_reduction 'Bruker SAINT'
_computing_molecular_graphics 'Bruker SHELXTL'
_computing_publication_material 'Bruker SHELXTL'
_computing_structure_refinement 'SHELXL-97 (Sheldrick, 1997)'
_computing_structure_solution 'SHELXS-97 (Sheldrick, 1990)'
_diffrn_ambient_temperature 293(2)
_diffrn_measured_fraction_theta_full 0.982
_diffrn_measured_fraction_theta_max 0.982
_diffrn_measurement_device_type 'CCD area detector'
_diffrn_measurement_method 'phi and omega scans'
_diffrn_radiation_monochromator graphite
_diffrn_radiation_source 'fine-focus sealed tube'
_diffrn_radiation_type MoK\a
_diffrn_radiation_wavelength 0.71073
_diffrn_reflns_av_R_equivalents 0.0351
_diffrn_reflns_av_sigmaI/netI 0.0359
_diffrn_reflns_limit_h_max 12
_diffrn_reflns_limit_h_min -12
_diffrn_reflns_limit_k_max 12
_diffrn_reflns_limit_k_min -12
_diffrn_reflns_limit_l_max 13
_diffrn_reflns_limit_l_min -13
_diffrn_reflns_number 13539
_diffrn_reflns_theta_full 25.98
_diffrn_reflns_theta_max 25.98
_diffrn_reflns_theta_min 1.96
_exptl_absorpt_coefficient_mu 1.103
_exptl_absorpt_correction_T_max 0.962
_exptl_absorpt_correction_T_min 0.812
_exptl_absorpt_correction_type empirical
_exptl_absorpt_process_details sadabs
_exptl_crystal_colour green
_exptl_crystal_density_diffrn 1.554
_exptl_crystal_density_method 'not measured'
_exptl_crystal_description parallelepiped
_exptl_crystal_F_000 482
_exptl_crystal_size_max 0.18
_exptl_crystal_size_mid 0.16
_exptl_crystal_size_min 0.04
_refine_diff_density_max 0.733
_refine_diff_density_min -0.373
_refine_diff_density_rms 0.077
_refine_ls_extinction_method none
_refine_ls_goodness_of_fit_ref 1.071
_refine_ls_hydrogen_treatment riding
_refine_ls_matrix_type full
_refine_ls_number_parameters 298
_refine_ls_number_reflns 3937
_refine_ls_number_restraints 0
_refine_ls_restrained_S_all 1.071
_refine_ls_R_factor_all 0.0482
_refine_ls_R_factor_gt 0.0381
_refine_ls_shift/su_max 0.002
_refine_ls_shift/su_mean 0.000
_refine_ls_structure_factor_coef Fsqd
_refine_ls_weighting_details 'calc w=1/[\s^2^(Fo^2^)+(0.0597P)^2^+0.4439P] where P=(Fo^2^+2Fc^2^)/3'
_refine_ls_weighting_scheme calc
_refine_ls_wR_factor_gt 0.1003
_refine_ls_wR_factor_ref 0.1062
_reflns_number_gt 3334
_reflns_number_total 3937
_reflns_threshold_expression >2sigma(I)
_cod_data_source_file b709233d.txt
_cod_data_source_block 2
_cod_depositor_comments
;
The following automatic conversions were performed:
'_symmetry_cell_setting' value 'Triclinic' changed to 'triclinic'
according to '/home/saulius/struct/CIF-dictionaries/cif_core.dic'
dictionary named 'cif_core.dic' version 2.4.1 from 2010-06-29.

Automatic conversion script
Id: cif_fix_enum 1527 2010-12-29 10:47:43Z saulius 
;
_cod_original_cell_volume 1021.56(19)
_cod_original_sg_symbol_H-M P-1
_cod_database_code 7006129

loop_
_symmetry_equiv_pos_as_xyz
'x, y, z'
'-x, -y, -z'

loop_
_atom_site_label
_atom_site_type_symbol
_atom_site_fract_x
_atom_site_fract_y
_atom_site_fract_z
_atom_site_U_iso_or_equiv
_atom_site_adp_type
_atom_site_occupancy
_atom_site_symmetry_multiplicity
_atom_site_calc_flag
_atom_site_refinement_flags
_atom_site_disorder_assembly
_atom_site_disorder_group
Cu1 Cu 0.39403(3) 0.79948(3) 0.19682(3) 0.02597(13) Uani 1 1 d . . .
N1 N 0.3133(3) 0.6757(2) 0.2995(2) 0.0291(5) Uani 1 1 d . . .
N2 N 0.4655(2) 0.9340(2) 0.37805(19) 0.0223(4) Uani 1 1 d . . .
N3 N 0.1975(2) 0.8245(2) 0.0738(2) 0.0266(5) Uani 1 1 d . . .
N4 N 0.4662(2) 0.9205(2) 0.0851(2) 0.0243(5) Uani 1 1 d . . .
C1 C 0.2366(4) 0.5461(3) 0.2535(3) 0.0483(9) Uani 1 1 d . . .
H1A H 0.2106 0.5143 0.1672 0.058 Uiso 1 1 calc R . .
C2 C 0.1950(5) 0.4585(3) 0.3295(4) 0.0734(14) Uani 1 1 d . . .
H2A H 0.1385 0.3699 0.2946 0.088 Uiso 1 1 calc R . .
C3 C 0.2383(6) 0.5041(4) 0.4583(4) 0.0745(14) Uani 1 1 d . . .
H3A H 0.2147 0.4453 0.5123 0.089 Uiso 1 1 calc R . .
C4 C 0.3165(4) 0.6369(3) 0.5065(3) 0.0481(9) Uani 1 1 d . . .
H4A H 0.3456 0.6694 0.5932 0.058 Uiso 1 1 calc R . .
C5 C 0.3511(3) 0.7215(3) 0.4246(2) 0.0275(6) Uani 1 1 d . . .
C6 C 0.4296(3) 0.8674(2) 0.4656(2) 0.0225(5) Uani 1 1 d . . .
C7 C 0.5355(3) 1.0657(2) 0.4118(2) 0.0245(5) Uani 1 1 d . . .
H7A H 0.5617 1.1140 0.3525 0.029 Uiso 1 1 calc R . .
C8 C 0.0629(3) 0.7694(3) 0.0738(3) 0.0348(6) Uani 1 1 d . . .
H8A H 0.0572 0.7184 0.1389 0.042 Uiso 1 1 calc R . .
C9 C -0.0667(3) 0.7857(3) -0.0186(3) 0.0358(7) Uani 1 1 d . . .
H9A H -0.1584 0.7450 -0.0167 0.043 Uiso 1 1 calc R . .
C10 C -0.0596(3) 0.8623(3) -0.1136(3) 0.0333(6) Uani 1 1 d . . .
H10A H -0.1464 0.8748 -0.1766 0.040 Uiso 1 1 calc R . .
C11 C 0.0788(3) 0.9215(3) -0.1152(3) 0.0296(6) Uani 1 1 d . . .
H11A H 0.0863 0.9743 -0.1786 0.036 Uiso 1 1 calc R . .
C12 C 0.2038(3) 0.8999(2) -0.0207(2) 0.0249(5) Uani 1 1 d . . .
C13 C 0.3577(3) 0.9539(3) -0.0122(2) 0.0245(5) Uani 1 1 d . . .
C14 C 0.6072(3) 0.9652(3) 0.0980(3) 0.0265(6) Uani 1 1 d . . .
H14A H 0.6831 0.9420 0.1650 0.032 Uiso 1 1 calc R . .
N5 N 0.5380(3) 0.6843(3) 0.2079(3) 0.0416(6) Uani 1 1 d . . .
N6 N 0.8195(4) 0.4715(3) 0.0721(4) 0.0708(10) Uani 1 1 d . . .
N7 N 0.4416(3) 0.2427(3) 0.1504(3) 0.0529(7) Uani 1 1 d . . .
C15 C 0.6135(3) 0.4713(3) 0.1557(3) 0.0352(6) Uani 1 1 d . . .
C16 C 0.5747(3) 0.5903(3) 0.1832(3) 0.0337(6) Uani 1 1 d . . .
C17 C 0.7294(4) 0.4733(3) 0.1113(3) 0.0447(8) Uani 1 1 d . . .
C18 C 0.5186(3) 0.3448(3) 0.1526(3) 0.0369(7) Uani 1 1 d . . .
N8 N 0.8955(4) 0.7982(4) 0.2634(3) 0.0667(9) Uani 1 1 d . . .
N9 N 0.7640(4) 0.8957(5) 0.5806(3) 0.0829(12) Uani 1 1 d . . .
N10 N 1.1925(4) 0.7991(4) 0.6767(3) 0.0749(11) Uani 1 1 d . . .
C19 C 0.9501(3) 0.8222(3) 0.5042(3) 0.0392(7) Uani 1 1 d . . .
C20 C 0.9230(4) 0.8081(3) 0.3724(4) 0.0455(8) Uani 1 1 d . . .
C21 C 0.8463(4) 0.8624(4) 0.5447(3) 0.0491(8) Uani 1 1 d . . .
C22 C 1.0846(4) 0.8098(4) 0.5975(3) 0.0468(8) Uani 1 1 d . . .

loop_
_atom_site_aniso_label
_atom_site_aniso_U_11
_atom_site_aniso_U_22
_atom_site_aniso_U_33
_atom_site_aniso_U_23
_atom_site_aniso_U_13
_atom_site_aniso_U_12
Cu1 0.0307(2) 0.02446(19) 0.0269(2) 0.00517(13) 0.01740(15) 0.00339(13)
N1 0.0373(13) 0.0218(11) 0.0275(12) -0.0006(9) 0.0166(10) -0.0009(10)
N2 0.0241(11) 0.0217(11) 0.0230(10) 0.0021(8) 0.0125(9) 0.0036(9)
N3 0.0268(12) 0.0259(11) 0.0303(12) 0.0032(9) 0.0172(10) 0.0021(9)
N4 0.0275(12) 0.0228(11) 0.0255(11) 0.0041(9) 0.0149(9) 0.0035(9)
C1 0.078(2) 0.0267(16) 0.0354(17) -0.0064(13) 0.0292(17) -0.0088(15)
C2 0.128(4) 0.0278(18) 0.053(2) -0.0102(16) 0.050(3) -0.028(2)
C3 0.140(4) 0.0320(18) 0.045(2) 0.0018(15) 0.052(3) -0.022(2)
C4 0.080(3) 0.0297(16) 0.0318(16) -0.0010(12) 0.0308(17) -0.0071(16)
C5 0.0342(15) 0.0220(13) 0.0279(14) 0.0013(11) 0.0163(12) 0.0027(11)
C6 0.0224(13) 0.0204(12) 0.0254(13) 0.0042(10) 0.0113(11) 0.0029(10)
C7 0.0286(14) 0.0213(13) 0.0280(13) 0.0052(10) 0.0169(11) 0.0036(10)
C8 0.0346(16) 0.0343(15) 0.0394(16) 0.0070(13) 0.0223(13) 0.0012(12)
C9 0.0265(15) 0.0381(16) 0.0433(17) -0.0012(13) 0.0199(13) -0.0016(12)
C10 0.0251(14) 0.0370(16) 0.0352(15) -0.0042(12) 0.0115(12) 0.0049(12)
C11 0.0308(14) 0.0330(15) 0.0288(14) 0.0040(11) 0.0164(12) 0.0069(12)
C12 0.0282(14) 0.0213(13) 0.0291(13) -0.0003(10) 0.0182(11) 0.0022(10)
C13 0.0286(14) 0.0229(13) 0.0255(13) 0.0009(10) 0.0153(11) 0.0056(11)
C14 0.0260(13) 0.0268(14) 0.0281(13) 0.0052(11) 0.0123(11) 0.0059(11)
N5 0.0467(16) 0.0312(14) 0.0612(17) 0.0125(12) 0.0348(14) 0.0123(12)
N6 0.089(3) 0.058(2) 0.096(3) 0.0071(18) 0.069(2) 0.0191(18)
N7 0.0504(18) 0.0414(17) 0.0630(19) 0.0058(14) 0.0189(15) 0.0095(14)
C15 0.0389(16) 0.0342(16) 0.0377(16) 0.0055(12) 0.0190(13) 0.0125(13)
C16 0.0350(16) 0.0329(15) 0.0356(16) 0.0093(12) 0.0162(13) 0.0074(13)
C17 0.058(2) 0.0342(17) 0.0496(19) 0.0035(14) 0.0291(18) 0.0125(15)
C18 0.0394(17) 0.0368(17) 0.0347(16) 0.0038(13) 0.0117(13) 0.0155(14)
N8 0.074(2) 0.076(2) 0.055(2) 0.0118(17) 0.0348(18) 0.0115(18)
N9 0.064(2) 0.151(4) 0.056(2) 0.027(2) 0.0274(18) 0.063(3)
N10 0.047(2) 0.122(3) 0.058(2) -0.005(2) 0.0201(17) 0.030(2)
C19 0.0388(17) 0.0402(17) 0.0435(18) 0.0091(14) 0.0215(14) 0.0090(14)
C20 0.0471(19) 0.0399(18) 0.052(2) 0.0098(15) 0.0250(17) 0.0056(15)
C21 0.0448(19) 0.065(2) 0.0414(18) 0.0161(16) 0.0150(16) 0.0222(17)
C22 0.042(2) 0.053(2) 0.050(2) -0.0014(16) 0.0266(17) 0.0087(16)

loop_
_atom_type_symbol
_atom_type_description
_atom_type_scat_dispersion_real
_atom_type_scat_dispersion_imag
_atom_type_scat_source
C C 0.0033 0.0016 'International Tables Vol C Tables 4.2.6.8 and 6.1.1.4'
H H 0.0000 0.0000 'International Tables Vol C Tables 4.2.6.8 and 6.1.1.4'
N N 0.0061 0.0033 'International Tables Vol C Tables 4.2.6.8 and 6.1.1.4'
Cu Cu 0.3201 1.2651 'International Tables Vol C Tables 4.2.6.8 and 6.1.1.4'

loop_
_geom_angle_atom_site_label_1
_geom_angle_atom_site_label_2
_geom_angle_atom_site_label_3
_geom_angle
_geom_angle_site_symmetry_1
_geom_angle_site_symmetry_3
_geom_angle_publ_flag
N1 Cu1 N5 88.26(10) . . ?
N1 Cu1 N3 96.98(9) . . ?
N5 Cu1 N3 139.88(10) . . ?
N1 Cu1 N4 177.11(9) . . ?
N5 Cu1 N4 92.59(9) . . ?
N3 Cu1 N4 80.59(8) . . ?
N1 Cu1 N2 78.62(8) . . ?
N5 Cu1 N2 110.80(10) . . ?
N3 Cu1 N2 109.23(8) . . ?
N4 Cu1 N2 103.62(8) . . ?
C1 N1 C5 118.9(2) . . ?
C1 N1 Cu1 123.05(19) . . ?
C5 N1 Cu1 117.71(17) . . ?
C7 N2 C6 117.9(2) . . ?
C7 N2 Cu1 130.78(17) . . ?
C6 N2 Cu1 111.32(16) . . ?
C8 N3 C12 118.0(2) . . ?
C8 N3 Cu1 126.35(19) . . ?
C12 N3 Cu1 115.62(17) . . ?
C14 N4 C13 119.1(2) . . ?
C14 N4 Cu1 126.42(18) . . ?
C13 N4 Cu1 114.45(17) . . ?
N1 C1 C2 122.2(3) . . ?
C1 C2 C3 118.8(3) . . ?
C4 C3 C2 119.6(3) . . ?
C3 C4 C5 119.0(3) . . ?
N1 C5 C4 121.5(2) . . ?
N1 C5 C6 115.3(2) . . ?
C4 C5 C6 123.3(2) . . ?
N2 C6 C7 120.8(2) . 2_676 ?
N2 C6 C5 116.5(2) . . ?
C7 C6 C5 122.7(2) 2_676 . ?
N2 C7 C6 121.3(2) . 2_676 ?
N3 C8 C9 122.4(3) . . ?
C10 C9 C8 119.4(3) . . ?
C9 C10 C11 119.3(3) . . ?
C12 C11 C10 118.3(3) . . ?
N3 C12 C11 122.6(2) . . ?
N3 C12 C13 113.3(2) . . ?
C11 C12 C13 124.1(2) . . ?
N4 C13 C14 120.0(2) . 2_675 ?
N4 C13 C12 116.0(2) . . ?
C14 C13 C12 123.9(2) 2_675 . ?
N4 C14 C13 120.8(2) . 2_675 ?
C16 N5 Cu1 155.9(3) . . ?
C16 C15 C18 117.9(3) . . ?
C16 C15 C17 121.9(3) . . ?
C18 C15 C17 119.4(3) . . ?
N5 C16 C15 176.7(3) . . ?
N6 C17 C15 177.7(4) . . ?
N7 C18 C15 179.7(4) . . ?
C21 C19 C22 118.8(3) . . ?
C21 C19 C20 119.3(3) . . ?
C22 C19 C20 121.6(3) . . ?
N8 C20 C19 177.2(4) . . ?
N9 C21 C19 178.4(4) . . ?
N10 C22 C19 177.7(4) . . ?

loop_
_geom_bond_atom_site_label_1
_geom_bond_atom_site_label_2
_geom_bond_distance
_geom_bond_site_symmetry_2
_geom_bond_publ_flag
Cu1 N1 1.994(2) . ?
Cu1 N5 2.001(3) . ?
Cu1 N3 2.011(2) . ?
Cu1 N4 2.017(2) . ?
Cu1 N2 2.184(2) . ?
N1 C1 1.338(4) . ?
N1 C5 1.346(3) . ?
N2 C7 1.330(3) . ?
N2 C6 1.337(3) . ?
N3 C8 1.341(3) . ?
N3 C12 1.354(3) . ?
N4 C14 1.334(3) . ?
N4 C13 1.339(3) . ?
C1 C2 1.370(4) . ?
C2 C3 1.376(5) . ?
C3 C4 1.372(4) . ?
C4 C5 1.378(4) . ?
C5 C6 1.478(3) . ?
C6 C7 1.393(4) 2_676 ?
C7 C6 1.393(4) 2_676 ?
C8 C9 1.373(4) . ?
C9 C10 1.368(4) . ?
C10 C11 1.392(4) . ?
C11 C12 1.372(4) . ?
C12 C13 1.482(4) . ?
C13 C14 1.393(4) 2_675 ?
C14 C13 1.393(4) 2_675 ?
N5 C16 1.143(4) . ?
N6 C17 1.141(4) . ?
N7 C18 1.145(4) . ?
C15 C16 1.392(4) . ?
C15 C18 1.414(4) . ?
C15 C17 1.417(4) . ?
N8 C20 1.150(4) . ?
N9 C21 1.139(4) . ?
N10 C22 1.144(5) . ?
C19 C21 1.397(5) . ?
C19 C22 1.397(5) . ?
C19 C20 1.403(5) . ?
